data_4339149
loop_
_publ_author_name
'Reger, Daniel L.'
'Foley, Elizabeth A.'
'Semeniuc, Radu F.'
'Smith, Mark D.'

_publ_section_title
;
 Structural comparisons of silver(I) complexes of third-generation ligands
 built from tridentate (o-C(6)H(4)[CH(2)OCH(2)C(pz)(3)](2)) versus
 bidentate poly(1-pyrazolyl)methane units
 (o-C(6)H(4)[CH(2)OCH(2)CH(pz)(2)](2)) (pz = pyrazolyl ring).
;
_journal_issue 26
_journal_name_full 'Inorganic chemistry'
_journal_page_first 11345
_journal_page_last 11355
_journal_paper_doi 10.1021/ic7017743
_journal_volume 46
_journal_year 2007
_chemical_formula_moiety 'C30 H30 Ag N12 O2, C F3 O3 S'
_chemical_formula_sum 'C31 H30 Ag F3 N12 O5 S'
_chemical_formula_weight 847.60
_chemical_name_systematic
; 
 ? 
;
_space_group_IT_number 1
_symmetry_cell_setting triclinic
_symmetry_space_group_name_Hall 'P 1'
_symmetry_space_group_name_H-M 'P 1'
_atom_sites_solution_hydrogens geom
_atom_sites_solution_primary direct
_atom_sites_solution_secondary difmap
_audit_creation_method SHELXL-97
_cell_angle_alpha 95.528(1)
_cell_angle_beta 91.541(1)
_cell_angle_gamma 106.084(1)
_cell_formula_units_Z 1
_cell_length_a 8.2566(5)
_cell_length_b 10.3960(6)
_cell_length_c 10.4792(6)
_cell_measurement_reflns_used 7451
_cell_measurement_temperature 150(1)
_cell_measurement_theta_max 26.389
_cell_measurement_theta_min 2.572
_cell_volume 858.91(9)
_computing_cell_refinement 'SAINT-Plus Version 6.45 (Bruker, 2001)'
_computing_data_collection 'SMART Version 5.625 (Bruker, 2001)'
_computing_data_reduction 'SAINT-Plus Version 6.45 (Bruker, 2001)'
_computing_molecular_graphics various
_computing_publication_material 'SHELXTL Version 6.14 (Bruker, 2000)'
_computing_structure_refinement 'SHELXL-97 (Sheldrick, 1997)'
_computing_structure_solution 'SHELXS-97 (Sheldrick, 1990)'
_diffrn_ambient_temperature 150(1)
_diffrn_measured_fraction_theta_full 0.995
_diffrn_measured_fraction_theta_max 0.995
_diffrn_measurement_device_type 'Bruker SMART APEX CCD diffractometer'
_diffrn_measurement_method 'omega scans'
_diffrn_radiation_monochromator graphite
_diffrn_radiation_source 'fine-focus sealed tube'
_diffrn_radiation_type MoK\a
_diffrn_radiation_wavelength 0.71073
_diffrn_reflns_av_R_equivalents 0.0162
_diffrn_reflns_av_sigmaI/netI 0.0536
_diffrn_reflns_limit_h_max 10
_diffrn_reflns_limit_h_min -10
_diffrn_reflns_limit_k_max 12
_diffrn_reflns_limit_k_min -12
_diffrn_reflns_limit_l_max 13
_diffrn_reflns_limit_l_min -13
_diffrn_reflns_number 7927
_diffrn_reflns_theta_full 26.39
_diffrn_reflns_theta_max 26.39
_diffrn_reflns_theta_min 1.96
_exptl_absorpt_coefficient_mu 0.724
_exptl_absorpt_correction_T_max 0.7727
_exptl_absorpt_correction_T_min 0.6102
_exptl_absorpt_correction_type multi-scan
_exptl_absorpt_process_details '(SADABS, Bruker, 1998)'
_exptl_crystal_colour colorless
_exptl_crystal_density_diffrn 1.639
_exptl_crystal_density_method 'not measured'
_exptl_crystal_description plate
_exptl_crystal_F_000 430
_exptl_crystal_size_max 0.56
_exptl_crystal_size_mid 0.44
_exptl_crystal_size_min 0.24
_refine_diff_density_max 1.109
_refine_diff_density_min -0.443
_refine_diff_density_rms 0.088
_refine_ls_abs_structure_details 'Flack H D (1983), Acta Cryst. A39, 876-881'
_refine_ls_abs_structure_Flack 0.00(2)
_refine_ls_extinction_coef 0.019(2)
_refine_ls_extinction_expression Fc^*^=kFc[1+0.001xFc^2^\l^3^/sin(2\q)]^-1/4^
_refine_ls_extinction_method SHELXL
_refine_ls_goodness_of_fit_ref 0.996
_refine_ls_hydrogen_treatment constr
_refine_ls_matrix_type full
_refine_ls_number_parameters 479
_refine_ls_number_reflns 6561
_refine_ls_number_restraints 7
_refine_ls_restrained_S_all 0.997
_refine_ls_R_factor_all 0.0524
_refine_ls_R_factor_gt 0.0494
_refine_ls_shift/su_max 0.000
_refine_ls_shift/su_mean 0.000
_refine_ls_structure_factor_coef Fsqd
_refine_ls_weighting_details 'calc w=1/[\s^2^(Fo^2^)+(0.0745P)^2^+0.0000P] where P=(Fo^2^+2Fc^2^)/3'
_refine_ls_weighting_scheme calc
_refine_ls_wR_factor_gt 0.1198
_refine_ls_wR_factor_ref 0.1219
_reflns_number_gt 5874
_reflns_number_total 6561
_reflns_threshold_expression >2sigma(I)
_cod_data_source_file ic7017743-file001.cif
_cod_data_source_block 3
_cod_depositor_comments
;
The following automatic conversions were performed:

'_symmetry_cell_setting' value 'Triclinic' changed to 'triclinic'
according to
/usr/data/users/saulius/automatic-downloads/retrospective/ACS/lib/dictionaries/cif_core.dic
dictionary named 'cif_core.dic' version 2.4.2 from 2011-04-26.

Automatic conversion script
Id: cif_fix_values 2281 2013-09-26 08:29:07Z andrius 
;
_cod_database_code 4339149

loop_
_symmetry_equiv_pos_as_xyz
'x, y, z'

loop_
_atom_site_label
_atom_site_type_symbol
_atom_site_fract_x
_atom_site_fract_y
_atom_site_fract_z
_atom_site_U_iso_or_equiv
_atom_site_adp_type
_atom_site_occupancy
_atom_site_symmetry_multiplicity
_atom_site_calc_flag
_atom_site_refinement_flags
Ag1 Ag 0.310424(19) -0.052728(19) 1.008662(19) 0.04884(17) Uani 1 1 d .
C1 C 0.3386(6) 0.1921(5) 0.7961(4) 0.0276(11) Uani 1 1 d D
C2 C 0.2679(8) 0.6890(5) 0.1926(6) 0.0456(16) Uani 1 1 d D
C11 C 0.5526(7) 0.3717(5) 0.9414(5) 0.0374(11) Uani 1 1 d .
H11 H 0.5826 0.4397 0.8850 0.045 Uiso 1 1 calc R
C12 C 0.6184(7) 0.3783(6) 1.0630(5) 0.0428(13) Uani 1 1 d .
H12 H 0.7020 0.4510 1.1090 0.051 Uiso 1 1 calc R
C13 C 0.5377(7) 0.2572(6) 1.1045(5) 0.0406(13) Uani 1 1 d .
H13 H 0.5592 0.2326 1.1870 0.049 Uiso 1 1 calc R
C21 C 0.4592(7) 0.0691(6) 0.6163(5) 0.0383(12) Uani 1 1 d .
H21 H 0.4843 0.1349 0.5573 0.046 Uiso 1 1 calc R
C22 C 0.4815(7) -0.0564(6) 0.5999(6) 0.0407(13) Uani 1 1 d .
H22 H 0.5257 -0.0957 0.5282 0.049 Uiso 1 1 calc R
C23 C 0.4259(8) -0.1143(6) 0.7100(6) 0.0427(14) Uani 1 1 d .
H23 H 0.4247 -0.2033 0.7248 0.051 Uiso 1 1 calc R
C31 C 0.0422(7) 0.0318(5) 0.7598(5) 0.0340(11) Uani 1 1 d .
H31 H 0.0631 -0.0365 0.7010 0.041 Uiso 1 1 calc R
C32 C -0.1090(7) 0.0394(6) 0.7964(5) 0.0414(12) Uani 1 1 d .
H32 H -0.2162 -0.0221 0.7713 0.050 Uiso 1 1 calc R
C33 C -0.0741(7) 0.1589(6) 0.8803(5) 0.0364(12) Uani 1 1 d .
H33 H -0.1586 0.1909 0.9218 0.044 Uiso 1 1 calc R
C41 C 0.1059(7) 0.5286(5) 0.0037(5) 0.0398(12) Uani 1 1 d .
H41 H 0.1313 0.4483 0.0218 0.048 Uiso 1 1 calc R
C42 C 0.0163(8) 0.5452(6) -0.0999(6) 0.0448(14) Uani 1 1 d .
H42 H -0.0378 0.4782 -0.1676 0.054 Uiso 1 1 calc R
C43 C 0.0191(7) 0.6801(6) -0.0876(6) 0.0436(13) Uani 1 1 d .
H43 H -0.0327 0.7209 -0.1481 0.052 Uiso 1 1 calc R
C51 C 0.1114(9) 0.8089(9) 0.3492(7) 0.070(2) Uani 1 1 d .
H51 H 0.0349 0.7331 0.3792 0.084 Uiso 1 1 calc R
C52 C 0.1137(11) 0.9369(9) 0.3814(8) 0.069(2) Uani 1 1 d .
H52 H 0.0395 0.9708 0.4340 0.083 Uiso 1 1 calc R
C53 C 0.2465(9) 1.0059(8) 0.3214(6) 0.0511(16) Uani 1 1 d .
H53 H 0.2846 1.1014 0.3314 0.061 Uiso 1 1 calc R
C61 C 0.5773(8) 0.7242(7) 0.2263(7) 0.0582(16) Uani 1 1 d .
H61 H 0.5815 0.6991 0.3109 0.070 Uiso 1 1 calc R
C62 C 0.7091(11) 0.7674(10) 0.1492(9) 0.071(2) Uani 1 1 d .
H62 H 0.8252 0.7793 0.1707 0.085 Uiso 1 1 calc R
C63 C 0.6399(9) 0.7907(7) 0.0328(8) 0.0644(19) Uani 1 1 d .
H63 H 0.7023 0.8220 -0.0384 0.077 Uiso 1 1 calc R
C70 C 0.3566(7) 0.3071(4) 0.7050(5) 0.0282(11) Uani 1 1 d D
H70A H 0.3214 0.3827 0.7490 0.034 Uiso 1 1 calc R
H70B H 0.4759 0.3414 0.6838 0.034 Uiso 1 1 calc R
C71 C 0.1195(7) 0.3147(5) 0.5798(5) 0.0376(12) Uani 1 1 d D
H71A H 0.1643 0.4135 0.5802 0.045 Uiso 1 1 calc R
H71B H 0.0450 0.2961 0.6522 0.045 Uiso 1 1 calc R
C72 C 0.0229(8) 0.2544(5) 0.4553(5) 0.0347(12) Uani 1 1 d .
C73 C -0.1348(9) 0.1651(7) 0.4552(7) 0.0509(16) Uani 1 1 d .
H73 H -0.1852 0.1438 0.5338 0.061 Uiso 1 1 calc R
C74 C -0.2188(9) 0.1070(7) 0.3398(7) 0.0539(16) Uani 1 1 d .
H74 H -0.3277 0.0453 0.3401 0.065 Uiso 1 1 calc R
C75 C -0.1513(9) 0.1350(7) 0.2255(6) 0.0564(17) Uani 1 1 d .
H75 H -0.2142 0.0946 0.1476 0.068 Uiso 1 1 calc R
C76 C 0.0073(9) 0.2213(6) 0.2223(5) 0.0488(15) Uani 1 1 d .
H76 H 0.0569 0.2375 0.1425 0.059 Uiso 1 1 calc R
C77 C 0.0956(8) 0.2850(5) 0.3369(5) 0.0411(13) Uani 1 1 d .
C78 C 0.2745(9) 0.3762(6) 0.3272(6) 0.0511(15) Uani 1 1 d D
H78A H 0.3162 0.4243 0.4131 0.061 Uiso 1 1 calc R
H78B H 0.3490 0.3191 0.3025 0.061 Uiso 1 1 calc R
C79 C 0.2257(9) 0.5740(8) 0.2858(6) 0.061(2) Uani 1 1 d D
H79A H 0.2777 0.6100 0.3728 0.073 Uiso 1 1 calc R
H79B H 0.1021 0.5399 0.2920 0.073 Uiso 1 1 calc R
N11 N 0.4259(6) 0.1778(5) 1.0165(4) 0.0390(10) Uani 1 1 d .
N12 N 0.4371(5) 0.2508(5) 0.9154(4) 0.0284(9) Uani 1 1 d .
N21 N 0.3756(6) -0.0322(5) 0.7910(5) 0.0409(11) Uani 1 1 d .
N22 N 0.3940(6) 0.0824(5) 0.7335(4) 0.0299(10) Uani 1 1 d .
N31 N 0.0890(5) 0.2221(4) 0.8954(4) 0.0326(9) Uani 1 1 d .
N32 N 0.1615(5) 0.1399(4) 0.8222(4) 0.0252(8) Uani 1 1 d .
N41 N 0.1028(6) 0.7435(4) 0.0185(4) 0.0384(10) Uani 1 1 d .
N42 N 0.1530(6) 0.6501(4) 0.0775(5) 0.0357(11) Uani 1 1 d .
N51 N 0.3213(6) 0.9308(5) 0.2467(5) 0.0386(11) Uani 1 1 d .
N52 N 0.2368(6) 0.8030(5) 0.2658(5) 0.0386(12) Uani 1 1 d .
N61 N 0.4729(6) 0.7621(6) 0.0382(7) 0.0631(16) Uani 1 1 d .
N62 N 0.4379(7) 0.7257(5) 0.1527(5) 0.0474(13) Uani 1 1 d .
O1 O 0.2551(4) 0.2554(3) 0.5923(3) 0.0319(7) Uani 1 1 d D
O2 O 0.2881(6) 0.4733(4) 0.2373(4) 0.0537(11) Uani 1 1 d D
S1 S -0.31889(18) 0.64111(14) 0.59270(14) 0.0402(3) Uani 1 1 d .
O11 O -0.4813(6) 0.6197(5) 0.5345(5) 0.0670(14) Uani 1 1 d .
O12 O -0.1956(8) 0.7628(6) 0.5839(7) 0.085(2) Uani 1 1 d .
O13 O -0.3246(8) 0.5970(7) 0.7208(5) 0.0847(17) Uani 1 1 d .
C80 C -0.2393(7) 0.5131(6) 0.5067(6) 0.0450(13) Uani 1 1 d .
F1 F -0.0805(7) 0.5258(7) 0.5417(6) 0.0974(17) Uani 1 1 d .
F2 F -0.3365(7) 0.3925(4) 0.5034(7) 0.106(2) Uani 1 1 d .
F3 F -0.2260(6) 0.5346(5) 0.3806(4) 0.0825(14) Uani 1 1 d .

loop_
_atom_site_aniso_label
_atom_site_aniso_U_11
_atom_site_aniso_U_22
_atom_site_aniso_U_33
_atom_site_aniso_U_23
_atom_site_aniso_U_13
_atom_site_aniso_U_12
Ag1 0.0614(3) 0.0402(2) 0.0421(2) 0.02042(16) 0.00053(18) 0.00437(18)
C1 0.030(3) 0.031(3) 0.024(2) 0.007(2) 0.0041(19) 0.010(2)
C2 0.046(3) 0.025(3) 0.061(4) 0.010(3) -0.021(3) 0.001(2)
C11 0.040(3) 0.031(3) 0.035(3) 0.000(2) 0.000(2) 0.002(2)
C12 0.041(3) 0.043(3) 0.037(3) -0.006(3) -0.006(3) 0.004(3)
C13 0.040(3) 0.054(4) 0.026(2) 0.004(2) -0.005(2) 0.011(3)
C21 0.036(3) 0.047(3) 0.032(3) -0.002(2) 0.002(2) 0.014(2)
C22 0.040(3) 0.043(3) 0.042(3) -0.001(2) 0.003(2) 0.018(3)
C23 0.047(3) 0.034(3) 0.053(3) 0.008(3) 0.003(3) 0.019(3)
C31 0.042(3) 0.023(2) 0.033(2) 0.0011(19) 0.000(2) 0.003(2)
C32 0.033(3) 0.050(3) 0.035(3) 0.006(2) -0.005(2) 0.002(2)
C33 0.034(3) 0.045(3) 0.033(3) 0.016(2) 0.007(2) 0.011(2)
C41 0.046(3) 0.027(3) 0.041(3) 0.000(2) -0.004(2) 0.004(2)
C42 0.054(4) 0.037(3) 0.038(3) 0.001(3) -0.008(3) 0.006(3)
C43 0.040(3) 0.046(3) 0.045(3) 0.010(3) -0.008(2) 0.012(3)
C51 0.044(4) 0.089(6) 0.058(4) 0.027(4) 0.018(3) -0.019(4)
C52 0.067(5) 0.068(5) 0.066(5) -0.010(4) 0.009(4) 0.015(4)
C53 0.055(4) 0.056(4) 0.047(3) -0.004(3) -0.002(3) 0.027(3)
C61 0.048(4) 0.063(4) 0.065(4) -0.002(3) -0.008(3) 0.021(3)
C62 0.046(4) 0.079(6) 0.082(6) -0.006(5) -0.008(4) 0.013(4)
C63 0.047(4) 0.055(4) 0.094(6) 0.026(4) 0.010(4) 0.013(3)
C70 0.036(3) 0.012(2) 0.032(2) 0.0073(18) -0.001(2) -0.0008(18)
C71 0.052(3) 0.035(3) 0.030(2) -0.002(2) -0.004(2) 0.023(2)
C72 0.048(3) 0.028(3) 0.028(2) 0.001(2) -0.006(2) 0.012(2)
C73 0.057(4) 0.056(4) 0.045(3) 0.011(3) -0.006(3) 0.024(3)
C74 0.050(4) 0.047(4) 0.063(4) 0.007(3) -0.009(3) 0.011(3)
C75 0.074(5) 0.049(4) 0.041(3) 0.002(3) -0.029(3) 0.013(3)
C76 0.077(5) 0.040(3) 0.030(3) 0.005(2) -0.005(3) 0.019(3)
C77 0.069(4) 0.025(2) 0.035(3) 0.009(2) -0.007(2) 0.021(2)
C78 0.074(4) 0.035(3) 0.043(3) 0.015(2) 0.003(3) 0.009(3)
C79 0.053(4) 0.122(7) 0.033(3) 0.026(4) 0.017(3) 0.058(5)
N11 0.041(3) 0.046(3) 0.029(2) 0.0120(19) -0.0028(19) 0.008(2)
N12 0.027(2) 0.032(2) 0.027(2) 0.0076(17) 0.0015(16) 0.0093(17)
N21 0.053(3) 0.032(2) 0.046(3) 0.014(2) 0.016(2) 0.022(2)
N22 0.035(2) 0.030(2) 0.028(2) 0.0064(18) 0.0011(18) 0.012(2)
N31 0.037(2) 0.034(2) 0.0269(19) -0.0010(17) 0.0039(17) 0.0116(18)
N32 0.029(2) 0.023(2) 0.0246(19) 0.0071(16) 0.0028(16) 0.0064(16)
N41 0.038(3) 0.030(2) 0.046(3) 0.0079(19) -0.012(2) 0.0088(19)
N42 0.036(2) 0.022(2) 0.044(3) 0.0038(19) -0.012(2) 0.0009(18)
N51 0.046(3) 0.030(2) 0.042(2) 0.0095(19) 0.009(2) 0.011(2)
N52 0.046(3) 0.030(3) 0.033(2) 0.008(2) 0.001(2) -0.004(2)
N61 0.031(3) 0.055(3) 0.105(5) 0.040(3) -0.004(3) 0.004(2)
N62 0.052(3) 0.037(3) 0.053(3) -0.005(2) -0.014(2) 0.016(2)
O1 0.044(2) 0.0295(17) 0.0246(15) 0.0045(13) 0.0005(14) 0.0142(15)
O2 0.067(3) 0.049(2) 0.046(2) 0.0051(19) 0.002(2) 0.016(2)
S1 0.0379(7) 0.0318(7) 0.0482(8) -0.0032(6) 0.0003(6) 0.0082(6)
O11 0.052(3) 0.074(3) 0.074(3) -0.021(3) -0.015(2) 0.027(3)
O12 0.081(4) 0.054(3) 0.106(5) -0.011(3) 0.028(4) 0.000(3)
O13 0.091(4) 0.112(5) 0.046(3) 0.008(3) 0.000(3) 0.020(3)
C80 0.043(3) 0.042(3) 0.059(3) 0.013(3) 0.015(3) 0.023(3)
F1 0.065(3) 0.125(5) 0.120(4) 0.006(3) 0.005(3) 0.059(3)
F2 0.112(4) 0.032(2) 0.179(6) 0.016(3) 0.091(4) 0.020(2)
F3 0.092(3) 0.078(3) 0.067(3) -0.008(2) 0.031(2) 0.010(3)

loop_
_atom_type_symbol
_atom_type_description
_atom_type_scat_dispersion_real
_atom_type_scat_dispersion_imag
_atom_type_scat_source
C C 0.0033 0.0016 'International Tables Vol C Tables 4.2.6.8 and 6.1.1.4'
H H 0.0000 0.0000 'International Tables Vol C Tables 4.2.6.8 and 6.1.1.4'
S S 0.1246 0.1234 'International Tables Vol C Tables 4.2.6.8 and 6.1.1.4'
N N 0.0061 0.0033 'International Tables Vol C Tables 4.2.6.8 and 6.1.1.4'
O O 0.0106 0.0060 'International Tables Vol C Tables 4.2.6.8 and 6.1.1.4'
F F 0.0171 0.0103 'International Tables Vol C Tables 4.2.6.8 and 6.1.1.4'
Ag Ag -0.8971 1.1015 'International Tables Vol C Tables 4.2.6.8 and 6.1.1.4'

loop_
_geom_angle_atom_site_label_1
_geom_angle_atom_site_label_2
_geom_angle_atom_site_label_3
_geom_angle
_geom_angle_site_symmetry_1
_geom_angle_site_symmetry_3
N11 Ag1 N41 157.76(15) . 1_546
N11 Ag1 N21 79.46(16) . .
N41 Ag1 N21 108.55(17) 1_546 .
N11 Ag1 N51 97.62(15) . 1_546
N41 Ag1 N51 79.60(16) 1_546 1_546
N21 Ag1 N51 165.18(15) . 1_546
N22 C1 N32 108.1(4) . .
N22 C1 N12 112.0(4) . .
N32 C1 N12 109.8(4) . .
N22 C1 C70 110.1(4) . .
N32 C1 C70 108.8(4) . .
N12 C1 C70 108.0(4) . .
N62 C2 N52 109.1(4) . .
N62 C2 N42 108.4(5) . .
N52 C2 N42 109.4(5) . .
N62 C2 C79 115.4(5) . .
N52 C2 C79 104.2(5) . .
N42 C2 C79 110.3(5) . .
N12 C11 C12 107.5(5) . .
N12 C11 H11 126.2 . .
C12 C11 H11 126.2 . .
C11 C12 C13 104.8(5) . .
C11 C12 H12 127.6 . .
C13 C12 H12 127.6 . .
N11 C13 C12 112.5(5) . .
N11 C13 H13 123.8 . .
C12 C13 H13 123.8 . .
C22 C21 N22 107.0(5) . .
C22 C21 H21 126.5 . .
N22 C21 H21 126.5 . .
C21 C22 C23 105.3(5) . .
C21 C22 H22 127.4 . .
C23 C22 H22 127.4 . .
N21 C23 C22 111.9(6) . .
N21 C23 H23 124.0 . .
C22 C23 H23 124.0 . .
C32 C31 N32 107.8(5) . .
C32 C31 H31 126.1 . .
N32 C31 H31 126.1 . .
C31 C32 C33 104.6(5) . .
C31 C32 H32 127.7 . .
C33 C32 H32 127.7 . .
N31 C33 C32 112.8(5) . .
N31 C33 H33 123.6 . .
C32 C33 H33 123.6 . .
C42 C41 N42 106.5(5) . .
C42 C41 H41 126.8 . .
N42 C41 H41 126.8 . .
C41 C42 C43 106.1(5) . .
C41 C42 H42 127.0 . .
C43 C42 H42 127.0 . .
N41 C43 C42 110.9(5) . .
N41 C43 H43 124.5 . .
C42 C43 H43 124.5 . .
C52 C51 N52 110.1(6) . .
C52 C51 H51 125.0 . .
N52 C51 H51 125.0 . .
C51 C52 C53 102.9(7) . .
C51 C52 H52 128.5 . .
C53 C52 H52 128.5 . .
N51 C53 C52 115.3(7) . .
N51 C53 H53 122.3 . .
C52 C53 H53 122.3 . .
N62 C61 C62 103.9(7) . .
N62 C61 H61 128.1 . .
C62 C61 H61 128.1 . .
C61 C62 C63 107.1(7) . .
C61 C62 H62 126.5 . .
C63 C62 H62 126.5 . .
N61 C63 C62 109.1(7) . .
N61 C63 H63 125.5 . .
C62 C63 H63 125.5 . .
O1 C70 C1 109.3(4) . .
O1 C70 H70A 109.8 . .
C1 C70 H70A 109.8 . .
O1 C70 H70B 109.8 . .
C1 C70 H70B 109.8 . .
H70A C70 H70B 108.3 . .
O1 C71 C72 107.6(4) . .
O1 C71 H71A 110.2 . .
C72 C71 H71A 110.2 . .
O1 C71 H71B 110.2 . .
C72 C71 H71B 110.2 . .
H71A C71 H71B 108.5 . .
C73 C72 C77 119.5(5) . .
C73 C72 C71 120.0(5) . .
C77 C72 C71 120.4(5) . .
C72 C73 C74 119.1(6) . .
C72 C73 H73 120.5 . .
C74 C73 H73 120.5 . .
C75 C74 C73 122.3(6) . .
C75 C74 H74 118.9 . .
C73 C74 H74 118.9 . .
C74 C75 C76 120.1(6) . .
C74 C75 H75 119.9 . .
C76 C75 H75 119.9 . .
C75 C76 C77 119.6(6) . .
C75 C76 H76 120.2 . .
C77 C76 H76 120.2 . .
C76 C77 C72 119.3(6) . .
C76 C77 C78 117.1(5) . .
C72 C77 C78 123.4(5) . .
O2 C78 C77 114.6(5) . .
O2 C78 H78A 108.6 . .
C77 C78 H78A 108.6 . .
O2 C78 H78B 108.6 . .
C77 C78 H78B 108.6 . .
H78A C78 H78B 107.6 . .
O2 C79 C2 108.1(5) . .
O2 C79 H79A 110.1 . .
C2 C79 H79A 110.1 . .
O2 C79 H79B 110.1 . .
C2 C79 H79B 110.1 . .
H79A C79 H79B 108.4 . .
C13 N11 N12 104.2(5) . .
C13 N11 Ag1 127.2(4) . .
N12 N11 Ag1 125.6(3) . .
C11 N12 N11 111.0(4) . .
C11 N12 C1 128.9(5) . .
N11 N12 C1 119.9(4) . .
C23 N21 N22 105.9(5) . .
C23 N21 Ag1 129.0(4) . .
N22 N21 Ag1 124.2(3) . .
N21 N22 C21 109.9(4) . .
N21 N22 C1 119.7(4) . .
C21 N22 C1 130.3(5) . .
C33 N31 N32 103.5(4) . .
N31 N32 C31 111.4(4) . .
N31 N32 C1 117.9(4) . .
C31 N32 C1 128.7(4) . .
C43 N41 N42 105.9(4) . .
C43 N41 Ag1 118.8(4) . 1_564
N42 N41 Ag1 115.4(3) . 1_564
N41 N42 C41 110.5(4) . .
N41 N42 C2 120.8(4) . .
C41 N42 C2 127.7(5) . .
C53 N51 N52 103.5(5) . .
C53 N51 Ag1 118.1(4) . 1_564
N52 N51 Ag1 107.6(3) . 1_564
N51 N52 C51 108.0(5) . .
N51 N52 C2 121.4(5) . .
C51 N52 C2 130.0(6) . .
N62 N61 C63 106.4(6) . .
N61 N62 C61 113.5(6) . .
N61 N62 C2 121.6(5) . .
C61 N62 C2 124.9(6) . .
C70 O1 C71 112.4(4) . .
C79 O2 C78 110.0(5) . .
O12 S1 O11 119.5(4) . .
O12 S1 O13 113.4(4) . .
O11 S1 O13 112.3(4) . .
O12 S1 C80 105.1(3) . .
O11 S1 C80 103.8(3) . .
O13 S1 C80 99.9(3) . .
F2 C80 F1 114.1(6) . .
F2 C80 F3 103.9(6) . .
F1 C80 F3 101.0(5) . .
F2 C80 S1 114.6(4) . .
F1 C80 S1 112.0(5) . .
F3 C80 S1 109.9(4) . .

loop_
_geom_bond_atom_site_label_1
_geom_bond_atom_site_label_2
_geom_bond_distance
_geom_bond_site_symmetry_2
Ag1 N11 2.313(5) .
Ag1 N41 2.340(4) 1_546
Ag1 N21 2.373(5) .
Ag1 N51 2.517(5) 1_546
C1 N22 1.450(7) .
C1 N32 1.455(7) .
C1 N12 1.456(7) .
C1 C70 1.578(5) .
C2 N62 1.434(9) .
C2 N52 1.436(8) .
C2 N42 1.466(7) .
C2 C79 1.587(6) .
C11 N12 1.349(7) .
C11 C12 1.360(8) .
C11 H11 0.9500 .
C12 C13 1.369(8) .
C12 H12 0.9500 .
C13 N11 1.330(7) .
C13 H13 0.9500 .
C21 C22 1.363(8) .
C21 N22 1.364(7) .
C21 H21 0.9500 .
C22 C23 1.383(9) .
C22 H22 0.9500 .
C23 N21 1.303(8) .
C23 H23 0.9500 .
C31 C32 1.337(8) .
C31 N32 1.368(6) .
C31 H31 0.9500 .
C32 C33 1.407(8) .
C32 H32 0.9500 .
C33 N31 1.322(7) .
C33 H33 0.9500 .
C41 C42 1.349(8) .
C41 N42 1.367(7) .
C41 H41 0.9500 .
C42 C43 1.390(8) .
C42 H42 0.9500 .
C43 N41 1.309(7) .
C43 H43 0.9500 .
C51 C52 1.336(12) .
C51 N52 1.383(9) .
C51 H51 0.9500 .
C52 C53 1.342(11) .
C52 H52 0.9500 .
C53 N51 1.334(8) .
C53 H53 0.9500 .
C61 N62 1.373(8) .
C61 C62 1.373(12) .
C61 H61 0.9500 .
C62 C63 1.403(12) .
C62 H62 0.9500 .
C63 N61 1.332(8) .
C63 H63 0.9500 .
C70 O1 1.400(6) .
C70 H70A 0.9900 .
C70 H70B 0.9900 .
C71 O1 1.429(5) .
C71 C72 1.497(7) .
C71 H71A 0.9900 .
C71 H71B 0.9900 .
C72 C73 1.374(10) .
C72 C77 1.418(8) .
C73 C74 1.374(9) .
C73 H73 0.9500 .
C74 C75 1.358(10) .
C74 H74 0.9500 .
C75 C76 1.371(10) .
C75 H75 0.9500 .
C76 C77 1.395(8) .
C76 H76 0.9500 .
C77 C78 1.530(9) .
C78 O2 1.429(6) .
C78 H78A 0.9900 .
C78 H78B 0.9900 .
C79 O2 1.353(8) .
C79 H79A 0.9900 .
C79 H79B 0.9900 .
N11 N12 1.353(6) .
N21 N22 1.360(7) .
N31 N32 1.363(6) .
N41 N42 1.349(6) .
N41 Ag1 2.340(4) 1_564
N51 N52 1.356(7) .
N51 Ag1 2.517(5) 1_564
N61 N62 1.308(9) .
S1 O12 1.399(6) .
S1 O11 1.408(5) .
S1 O13 1.458(6) .
S1 C80 1.816(6) .
C80 F2 1.285(7) .
C80 F1 1.319(7) .
C80 F3 1.364(8) .

loop_
_geom_torsion_atom_site_label_1
_geom_torsion_atom_site_label_2
_geom_torsion_atom_site_label_3
_geom_torsion_atom_site_label_4
_geom_torsion
_geom_torsion_site_symmetry_1
_geom_torsion_site_symmetry_4
N12 C11 C12 C13 0.5(6) . .
C11 C12 C13 N11 -0.6(7) . .
N22 C21 C22 C23 0.5(7) . .
C21 C22 C23 N21 -1.2(7) . .
N32 C31 C32 C33 1.6(6) . .
C31 C32 C33 N31 0.0(6) . .
N42 C41 C42 C43 2.7(7) . .
C41 C42 C43 N41 -1.1(7) . .
N52 C51 C52 C53 -3.0(9) . .
C51 C52 C53 N51 4.3(10) . .
N62 C61 C62 C63 -0.7(9) . .
C61 C62 C63 N61 -0.4(9) . .
N22 C1 C70 O1 60.9(5) . .
N32 C1 C70 O1 -57.4(5) . .
N12 C1 C70 O1 -176.5(4) . .
O1 C71 C72 C73 108.2(6) . .
O1 C71 C72 C77 -69.5(6) . .
C77 C72 C73 C74 0.2(9) . .
C71 C72 C73 C74 -177.6(5) . .
C72 C73 C74 C75 -0.1(10) . .
C73 C74 C75 C76 1.5(11) . .
C74 C75 C76 C77 -3.0(10) . .
C75 C76 C77 C72 3.1(8) . .
C75 C76 C77 C78 177.9(6) . .
C73 C72 C77 C76 -1.7(8) . .
C71 C72 C77 C76 176.1(5) . .
C73 C72 C77 C78 -176.1(6) . .
C71 C72 C77 C78 1.7(8) . .
C76 C77 C78 O2 50.7(7) . .
C72 C77 C78 O2 -134.8(5) . .
N62 C2 C79 O2 -46.4(8) . .
N52 C2 C79 O2 -165.9(5) . .
N42 C2 C79 O2 76.8(7) . .
C12 C13 N11 N12 0.5(6) . .
C12 C13 N11 Ag1 161.4(4) . .
N41 Ag1 N11 C13 111.4(5) 1_546 .
N21 Ag1 N11 C13 -135.1(5) . .
N51 Ag1 N11 C13 30.2(5) 1_546 .
N41 Ag1 N11 N12 -91.6(5) 1_546 .
N21 Ag1 N11 N12 22.0(4) . .
N51 Ag1 N11 N12 -172.7(4) 1_546 .
C12 C11 N12 N11 -0.3(6) . .
C12 C11 N12 C1 -176.3(5) . .
C13 N11 N12 C11 -0.1(6) . .
Ag1 N11 N12 C11 -161.4(4) . .
C13 N11 N12 C1 176.3(4) . .
Ag1 N11 N12 C1 15.0(6) . .
N22 C1 N12 C11 108.7(6) . .
N32 C1 N12 C11 -131.3(5) . .
C70 C1 N12 C11 -12.8(7) . .
N22 C1 N12 N11 -67.0(6) . .
N32 C1 N12 N11 53.0(6) . .
C70 C1 N12 N11 171.5(4) . .
C22 C23 N21 N22 1.3(7) . .
C22 C23 N21 Ag1 -168.6(4) . .
N11 Ag1 N21 C23 145.3(6) . .
N41 Ag1 N21 C23 -56.1(6) 1_546 .
N51 Ag1 N21 C23 65.5(10) 1_546 .
N11 Ag1 N21 N22 -22.8(4) . .
N41 Ag1 N21 N22 135.7(4) 1_546 .
N51 Ag1 N21 N22 -102.7(7) 1_546 .
C23 N21 N22 C21 -0.9(6) . .
Ag1 N21 N22 C21 169.6(4) . .
C23 N21 N22 C1 176.2(5) . .
Ag1 N21 N22 C1 -13.3(7) . .
C22 C21 N22 N21 0.2(6) . .
C22 C21 N22 C1 -176.5(5) . .
N32 C1 N22 N21 -55.7(6) . .
N12 C1 N22 N21 65.4(6) . .
C70 C1 N22 N21 -174.5(5) . .
N32 C1 N22 C21 120.8(6) . .
N12 C1 N22 C21 -118.2(6) . .
C70 C1 N22 C21 2.0(7) . .
C32 C33 N31 N32 -1.5(6) . .
C33 N31 N32 C31 2.6(5) . .
C33 N31 N32 C1 167.9(4) . .
C32 C31 N32 N31 -2.7(6) . .
C32 C31 N32 C1 -166.1(5) . .
N22 C1 N32 N31 171.9(4) . .
N12 C1 N32 N31 49.5(5) . .
C70 C1 N32 N31 -68.5(5) . .
N22 C1 N32 C31 -25.7(6) . .
N12 C1 N32 C31 -148.1(5) . .
C70 C1 N32 C31 93.9(6) . .
C42 C43 N41 N42 -1.0(7) . .
C42 C43 N41 Ag1 130.8(5) . 1_564
C43 N41 N42 C41 2.7(6) . .
Ag1 N41 N42 C41 -131.0(4) 1_564 .
C43 N41 N42 C2 172.6(6) . .
Ag1 N41 N42 C2 39.0(7) 1_564 .
C42 C41 N42 N41 -3.4(7) . .
C42 C41 N42 C2 -172.5(6) . .
N62 C2 N42 N41 -86.2(6) . .
N52 C2 N42 N41 32.7(8) . .
C79 C2 N42 N41 146.7(5) . .
N62 C2 N42 C41 81.9(7) . .
N52 C2 N42 C41 -159.2(6) . .
C79 C2 N42 C41 -45.3(8) . .
C52 C53 N51 N52 -3.9(8) . .
C52 C53 N51 Ag1 114.9(6) . 1_564
C53 N51 N52 C51 1.7(7) . .
Ag1 N51 N52 C51 -124.0(5) 1_564 .
C53 N51 N52 C2 173.9(5) . .
Ag1 N51 N52 C2 48.1(6) 1_564 .
C52 C51 N52 N51 0.8(9) . .
C52 C51 N52 C2 -170.4(7) . .
N62 C2 N52 N51 27.6(7) . .
N42 C2 N52 N51 -90.7(6) . .
C79 C2 N52 N51 151.4(5) . .
N62 C2 N52 C51 -162.1(7) . .
N42 C2 N52 C51 79.5(8) . .
C79 C2 N52 C51 -38.4(9) . .
C62 C63 N61 N62 1.5(8) . .
C63 N61 N62 C61 -2.0(8) . .
C63 N61 N62 C2 179.2(5) . .
C62 C61 N62 N61 1.7(8) . .
C62 C61 N62 C2 -179.6(6) . .
N52 C2 N62 N61 -97.6(7) . .
N42 C2 N62 N61 21.5(7) . .
C79 C2 N62 N61 145.6(6) . .
N52 C2 N62 C61 83.9(7) . .
N42 C2 N62 C61 -157.1(5) . .
C79 C2 N62 C61 -33.0(8) . .
C1 C70 O1 C71 114.0(5) . .
C72 C71 O1 C70 178.8(4) . .
C2 C79 O2 C78 171.8(5) . .
C77 C78 O2 C79 74.7(7) . .
O12 S1 C80 F2 -179.7(6) . .
O11 S1 C80 F2 -53.4(6) . .
O13 S1 C80 F2 62.6(6) . .
O12 S1 C80 F1 48.3(6) . .
O11 S1 C80 F1 174.5(5) . .
O13 S1 C80 F1 -69.5(5) . .
O12 S1 C80 F3 -63.2(5) . .
O11 S1 C80 F3 63.1(5) . .
O13 S1 C80 F3 179.1(5) . .
